data_7200205
loop_
_publ_author_name
'Gibson, Emma K.'
'Winfield, John M.'
'Muir, Kenneth W.'
'Carr, Robert H.'
'Eaglesham, Archie'
'Gavezzotti, Angelo'
'Parker, Stewart F.'
'Lennon, David'

_publ_section_title
;
 A structural and spectroscopic investigation of the hydrochlorination
 of 4-benzylaniline: the interaction of anhydrous hydrogen chloride
 with chlorobenzene
;
_journal_issue 2
_journal_name_full 'Physical Chemistry Chemical Physics'
_journal_page_first 288
_journal_page_last 297
_journal_paper_doi 10.1039/b810027f
_journal_volume 11
_journal_year 2009
_chemical_compound_source 'synthesis as described'
_chemical_formula_moiety 'C13 H13 N1'
_chemical_formula_sum 'C13 H13 N'
_chemical_formula_weight 183.24
_chemical_name_common 'Compound X'
_chemical_name_systematic
;
4-benzylaniline
;
_space_group_IT_number 14
_symmetry_cell_setting monoclinic
_symmetry_Int_Tables_number 14
_symmetry_space_group_name_Hall '-P 2ybc'
_symmetry_space_group_name_H-M 'P 1 21/c 1'
_atom_sites_solution_hydrogens geom
_atom_sites_solution_primary direct
_atom_sites_solution_secondary difmap
_audit_creation_date 2007-11-13T20:17:24-00:00
_audit_creation_method 'WinGX routine CIF_UPDATE'
_cell_angle_alpha 90
_cell_angle_beta 108.888(2)
_cell_angle_gamma 90
_cell_formula_units_Z 4
_cell_length_a 9.5107(5)
_cell_length_b 11.0673(6)
_cell_length_c 10.0425(6)
_cell_measurement_reflns_used 7750
_cell_measurement_temperature 150
_cell_measurement_theta_max 27.5
_cell_measurement_theta_min 3
_cell_measurement_wavelength 0.71073
_cell_volume 1000.13(10)
_computing_cell_refinement 'HKL Scalepack (Otwinowski & Minor 1997)'
_computing_data_collection 'Collect (Nonius BV, 1997-2000)'
_computing_data_reduction 'HKL Denzo and Scalepack (Otwinowski & Minor 1997)'
_computing_molecular_graphics 'Ortep-3 for Windows (Farrugia, 1997)'
_computing_publication_material 'WinGX publication routines (Farrugia, 1999)'
_computing_structure_refinement 'SHELXL-97 (Sheldrick, 1997)'
_computing_structure_solution 'SHELXS-97 (Sheldrick, 1997)'
_diffrn_ambient_temperature 150
_diffrn_detector 'CCD plate'
_diffrn_measured_fraction_theta_full 0.987
_diffrn_measured_fraction_theta_max 0.987
_diffrn_measurement_device '95mm CCD camera on \k-goniostat'
_diffrn_measurement_device_type KappaCCD
_diffrn_measurement_method 'CCD; rotation images'
_diffrn_orient_matrix_type 'by Nonius Collect from scalepack cell'
_diffrn_orient_matrix_UB_11 0.0103909
_diffrn_orient_matrix_UB_12 0.0895097
_diffrn_orient_matrix_UB_13 0.0130972
_diffrn_orient_matrix_UB_21 0.0809962
_diffrn_orient_matrix_UB_22 0
_diffrn_orient_matrix_UB_23 -0.0433463
_diffrn_orient_matrix_UB_31 -0.0753735
_diffrn_orient_matrix_UB_32 0.0123397
_diffrn_orient_matrix_UB_33 -0.0950041
_diffrn_radiation_monochromator graphite
_diffrn_radiation_probe x-ray
_diffrn_radiation_type MoK\a
_diffrn_radiation_wavelength 0.71073
_diffrn_reflns_av_R_equivalents 0.1061
_diffrn_reflns_limit_h_max 12
_diffrn_reflns_limit_h_min -11
_diffrn_reflns_limit_k_max 14
_diffrn_reflns_limit_k_min -12
_diffrn_reflns_limit_l_max 9
_diffrn_reflns_limit_l_min -13
_diffrn_reflns_number 11276
_diffrn_reflns_theta_full 27.48
_diffrn_reflns_theta_max 27.48
_diffrn_reflns_theta_min 2.26
_diffrn_source 'Enraf Nonius FR590'
_exptl_absorpt_coefficient_mu 0.071
_exptl_absorpt_correction_type none
_exptl_crystal_colour colourless
_exptl_crystal_density_diffrn 1.217
_exptl_crystal_density_method 'not measured'
_exptl_crystal_description prism
_exptl_crystal_F_000 392
_exptl_crystal_size_max 0.65
_exptl_crystal_size_mid 0.57
_exptl_crystal_size_min 0.28
_refine_diff_density_max 0.3
_refine_diff_density_min -0.23
_refine_diff_density_rms 0.047
_refine_ls_extinction_method none
_refine_ls_goodness_of_fit_ref 1.075
_refine_ls_hydrogen_treatment mixed
_refine_ls_matrix_type full
_refine_ls_number_parameters 135
_refine_ls_number_reflns 2265
_refine_ls_number_restraints 0
_refine_ls_restrained_S_all 1.075
_refine_ls_R_factor_all 0.0809
_refine_ls_R_factor_gt 0.0575
_refine_ls_shift/su_max 0
_refine_ls_shift/su_mean 0
_refine_ls_structure_factor_coef Fsqd
_refine_ls_weighting_details 'calc w=1/[\s^2^(Fo^2^)+(0.0457P)^2^+0.5555P] where P=(Fo^2^+2Fc^2^)/3'
_refine_ls_weighting_scheme calc
_refine_ls_wR_factor_gt 0.1273
_refine_ls_wR_factor_ref 0.1386
_reflns_number_gt 1739
_reflns_number_total 2265
_reflns_threshold_expression >2sigma(I)
_cod_data_source_file B810027F.txt
_cod_data_source_block BA
_cod_original_sg_symbol_H-M P21/c
_cod_database_code 7200205

loop_
_symmetry_equiv_pos_as_xyz
'x, y, z'
'-x, y+1/2, -z+1/2'
'-x, -y, -z'
'x, -y-1/2, z-1/2'

loop_
_atom_site_label
_atom_site_type_symbol
_atom_site_fract_x
_atom_site_fract_y
_atom_site_fract_z
_atom_site_U_iso_or_equiv
_atom_site_adp_type
_atom_site_occupancy
_atom_site_symmetry_multiplicity
_atom_site_calc_flag
_atom_site_refinement_flags
_atom_site_disorder_assembly
_atom_site_disorder_group
C1 C 0.10866(18) 0.22636(15) 0.01721(17) 0.0245(4) Uani 1 1 d . . .
H1A H 0.0665 0.2696 -0.0733 0.029 Uiso 1 1 calc R . .
H1B H 0.1419 0.1458 -0.0033 0.029 Uiso 1 1 calc R . .
C11 C 0.24193(17) 0.29626(14) 0.11033(17) 0.0211(4) Uani 1 1 d . . .
C12 C 0.29625(18) 0.39842(14) 0.06294(17) 0.0223(4) Uani 1 1 d . . .
H12 H 0.2488 0.4259 -0.0305 0.027 Uiso 1 1 calc R . .
C13 C 0.41815(19) 0.46130(15) 0.14889(18) 0.0258(4) Uani 1 1 d . . .
H13 H 0.4532 0.5305 0.1132 0.031 Uiso 1 1 calc R . .
C14 C 0.49000(18) 0.42412(16) 0.28713(18) 0.0266(4) Uani 1 1 d . . .
C15 C 0.43593(18) 0.32174(16) 0.33592(18) 0.0276(4) Uani 1 1 d . . .
H15 H 0.4829 0.2944 0.4295 0.033 Uiso 1 1 calc R . .
C16 C 0.31446(18) 0.26000(15) 0.24881(17) 0.0246(4) Uani 1 1 d . . .
H16 H 0.2793 0.1908 0.2843 0.03 Uiso 1 1 calc R . .
C21 C -0.01101(17) 0.21062(14) 0.08471(16) 0.0217(4) Uani 1 1 d . . .
C22 C -0.03332(19) 0.10092(15) 0.14314(17) 0.0258(4) Uani 1 1 d . . .
H22 H 0.0269 0.0334 0.1392 0.031 Uiso 1 1 calc R . .
C23 C -0.1421(2) 0.08881(16) 0.20697(18) 0.0307(4) Uani 1 1 d . . .
H23 H -0.1561 0.0133 0.2459 0.037 Uiso 1 1 calc R . .
C24 C -0.23054(19) 0.18701(17) 0.21387(19) 0.0315(4) Uani 1 1 d . . .
H24 H -0.3052 0.179 0.2573 0.038 Uiso 1 1 calc R . .
C25 C -0.20894(19) 0.29698(17) 0.1568(2) 0.0317(4) Uani 1 1 d . . .
H25 H -0.2685 0.3646 0.1618 0.038 Uiso 1 1 calc R . .
C26 C -0.10064(19) 0.30826(16) 0.09275(18) 0.0281(4) Uani 1 1 d . . .
H26 H -0.0872 0.3838 0.0536 0.034 Uiso 1 1 calc R . .
N1 N 0.61411(19) 0.48511(18) 0.3722(2) 0.0421(5) Uani 1 1 d . . .
H111 H 0.619(3) 0.567(3) 0.349(3) 0.076(9) Uiso 1 1 d . . .
H112 H 0.644(3) 0.465(3) 0.465(3) 0.077(9) Uiso 1 1 d . . .

loop_
_atom_site_aniso_label
_atom_site_aniso_U_11
_atom_site_aniso_U_22
_atom_site_aniso_U_33
_atom_site_aniso_U_23
_atom_site_aniso_U_13
_atom_site_aniso_U_12
C1 0.0267(9) 0.0243(9) 0.0215(8) -0.0018(6) 0.0064(7) 0.0014(7)
C11 0.0230(8) 0.0190(8) 0.0219(8) -0.0011(6) 0.0084(6) 0.0045(6)
C12 0.0285(8) 0.0202(8) 0.0192(8) 0.0013(6) 0.0092(6) 0.0063(7)
C13 0.0307(9) 0.0208(8) 0.0298(9) 0.0009(7) 0.0152(7) -0.0005(7)
C14 0.0236(8) 0.0281(9) 0.0284(9) -0.0042(7) 0.0086(7) -0.0007(7)
C15 0.0280(9) 0.0296(10) 0.0216(8) 0.0043(7) 0.0032(7) 0.0024(7)
C16 0.0275(9) 0.0204(8) 0.0259(9) 0.0045(6) 0.0087(7) 0.0006(7)
C21 0.0216(8) 0.0220(8) 0.0177(7) -0.0025(6) 0.0011(6) -0.0014(6)
C22 0.0289(9) 0.0205(8) 0.0233(8) -0.0018(6) 0.0020(7) -0.0002(7)
C23 0.0352(10) 0.0278(9) 0.0261(9) 0.0013(7) 0.0060(7) -0.0104(7)
C24 0.0252(9) 0.0405(11) 0.0282(9) -0.0026(8) 0.0076(7) -0.0073(8)
C25 0.0261(9) 0.0325(10) 0.0362(10) -0.0001(8) 0.0097(8) 0.0057(7)
C26 0.0286(9) 0.0228(9) 0.0310(9) 0.0041(7) 0.0072(7) 0.0022(7)
N1 0.0376(10) 0.0409(11) 0.0394(10) -0.0008(8) 0.0006(8) -0.0137(8)

loop_
_atom_type_symbol
_atom_type_description
_atom_type_scat_dispersion_real
_atom_type_scat_dispersion_imag
_atom_type_scat_source
C C 0.0033 0.0016 'International Tables Vol C Tables 4.2.6.8 and 6.1.1.4'
H H 0 0 'International Tables Vol C Tables 4.2.6.8 and 6.1.1.4'
N N 0.0061 0.0033 'International Tables Vol C Tables 4.2.6.8 and 6.1.1.4'

loop_
_exptl_crystal_face_index_h
_exptl_crystal_face_index_k
_exptl_crystal_face_index_l
_exptl_crystal_face_perp_dist
-1 0 0 0.36
1 0 0 0.22
0 1 0 0.37
0 -1 0 0.28
0 0 1 0.18
0 0 -1 0.1

loop_
_geom_angle_atom_site_label_1
_geom_angle_atom_site_label_2
_geom_angle_atom_site_label_3
_geom_angle
_geom_angle_site_symmetry_1
_geom_angle_site_symmetry_3
_geom_angle_publ_flag
C21 C1 C11 112.43(13) . . ?
C21 C1 H1A 109.1 . . ?
C11 C1 H1A 109.1 . . ?
C21 C1 H1B 109.1 . . ?
C11 C1 H1B 109.1 . . ?
H1A C1 H1B 107.8 . . ?
C12 C11 C16 117.16(15) . . ?
C12 C11 C1 122.12(14) . . ?
C16 C11 C1 120.72(14) . . ?
C13 C12 C11 121.56(15) . . ?
C13 C12 H12 119.2 . . ?
C11 C12 H12 119.2 . . ?
C12 C13 C14 120.81(15) . . ?
C12 C13 H13 119.6 . . ?
C14 C13 H13 119.6 . . ?
N1 C14 C13 120.92(17) . . ?
N1 C14 C15 120.99(17) . . ?
C13 C14 C15 118.07(15) . . ?
C16 C15 C14 120.39(15) . . ?
C16 C15 H15 119.8 . . ?
C14 C15 H15 119.8 . . ?
C15 C16 C11 122.01(15) . . ?
C15 C16 H16 119 . . ?
C11 C16 H16 119 . . ?
C22 C21 C26 118.11(16) . . ?
C22 C21 C1 121.89(15) . . ?
C26 C21 C1 119.98(15) . . ?
C23 C22 C21 121.05(16) . . ?
C23 C22 H22 119.5 . . ?
C21 C22 H22 119.5 . . ?
C22 C23 C24 120.05(16) . . ?
C22 C23 H23 120 . . ?
C24 C23 H23 120 . . ?
C25 C24 C23 119.50(16) . . ?
C25 C24 H24 120.3 . . ?
C23 C24 H24 120.3 . . ?
C26 C25 C24 120.14(16) . . ?
C26 C25 H25 119.9 . . ?
C24 C25 H25 119.9 . . ?
C25 C26 C21 121.15(16) . . ?
C25 C26 H26 119.4 . . ?
C21 C26 H26 119.4 . . ?
C14 N1 H111 114.7(17) . . ?
C14 N1 H112 115.8(18) . . ?
H111 N1 H112 118(2) . . ?

loop_
_geom_bond_atom_site_label_1
_geom_bond_atom_site_label_2
_geom_bond_distance
_geom_bond_site_symmetry_2
_geom_bond_publ_flag
C1 C21 1.511(2) . ?
C1 C11 1.521(2) . ?
C1 H1A 0.99 . ?
C1 H1B 0.99 . ?
C11 C12 1.390(2) . ?
C11 C16 1.396(2) . ?
C12 C13 1.388(2) . ?
C12 H12 0.95 . ?
C13 C14 1.396(2) . ?
C13 H13 0.95 . ?
C14 N1 1.388(2) . ?
C14 C15 1.397(2) . ?
C15 C16 1.383(2) . ?
C15 H15 0.95 . ?
C16 H16 0.95 . ?
C21 C22 1.394(2) . ?
C21 C26 1.395(2) . ?
C22 C23 1.389(3) . ?
C22 H22 0.95 . ?
C23 C24 1.389(3) . ?
C23 H23 0.95 . ?
C24 C25 1.388(3) . ?
C24 H24 0.95 . ?
C25 C26 1.386(3) . ?
C25 H25 0.95 . ?
C26 H26 0.95 . ?
N1 H111 0.94(3) . ?
N1 H112 0.91(3) . ?

loop_
_geom_torsion_atom_site_label_1
_geom_torsion_atom_site_label_2
_geom_torsion_atom_site_label_3
_geom_torsion_atom_site_label_4
_geom_torsion
_geom_torsion_site_symmetry_1
_geom_torsion_site_symmetry_2
_geom_torsion_site_symmetry_3
_geom_torsion_site_symmetry_4
_geom_torsion_publ_flag
C21 C1 C11 C12 -126.15(16) . . . . ?
C21 C1 C11 C16 53.4(2) . . . . ?
C16 C11 C12 C13 0.6(2) . . . . ?
C1 C11 C12 C13 -179.88(14) . . . . ?
C11 C12 C13 C14 -0.5(2) . . . . ?
C12 C13 C14 N1 178.42(16) . . . . ?
C12 C13 C14 C15 0.2(2) . . . . ?
N1 C14 C15 C16 -178.32(17) . . . . ?
C13 C14 C15 C16 -0.1(3) . . . . ?
C14 C15 C16 C11 0.3(3) . . . . ?
C12 C11 C16 C15 -0.5(2) . . . . ?
C1 C11 C16 C15 179.98(15) . . . . ?
C11 C1 C21 C22 -104.22(17) . . . . ?
C11 C1 C21 C26 74.27(19) . . . . ?
C26 C21 C22 C23 0.3(2) . . . . ?
C1 C21 C22 C23 178.83(15) . . . . ?
C21 C22 C23 C24 -0.2(2) . . . . ?
C22 C23 C24 C25 -0.1(3) . . . . ?
C23 C24 C25 C26 0.4(3) . . . . ?
C24 C25 C26 C21 -0.4(3) . . . . ?
C22 C21 C26 C25 0.0(2) . . . . ?
C1 C21 C26 C25 -178.56(15) . . . . ?

loop_
_cod_related_entry_id
_cod_related_entry_database
_cod_related_entry_code
1 ChemSpider 21170117
